data_1565833
loop_
_publ_author_name
'Ai, Yong'
'Li, Peng-Fei'
'Yang, Meng-Juan'
'Xu, Yu-Qiu'
'Li, Meng-Zhen'
'Xiong, Ren-Gen'

_publ_section_title
;
 An organic plastic ferroelectric with high Curie point
;
_journal_issue 3
_journal_name_full 'Chemical Science'
_journal_page_first 748
_journal_page_last 753
_journal_paper_doi 10.1039/D1SC06781H
_journal_volume 13
_journal_year 2022
_chemical_formula_moiety 'C10 H14 O4'
_chemical_formula_sum 'C10 H14 O4'
_chemical_formula_weight 198.21
_space_group_crystal_system monoclinic
_space_group_IT_number 4
_space_group_name_Hall 'P 2yb'
_space_group_name_H-M_alt 'P 1 21 1'
_atom_sites_solution_hydrogens geom
_audit_creation_method SHELXL-2018/1
_audit_update_record
;
2021-09-08 deposited with the CCDC.	2021-12-17 downloaded from the CCDC.
;
_cell_angle_alpha 90
_cell_angle_beta 103.5036(14)
_cell_angle_gamma 90
_cell_formula_units_Z 2
_cell_length_a 6.29835(9)
_cell_length_b 10.64131(14)
_cell_length_c 7.53892(11)
_cell_measurement_reflns_used 2412
_cell_measurement_temperature 100(2)
_cell_measurement_theta_max 75.6200
_cell_measurement_theta_min 7.2300
_cell_volume 491.310(12)
_computing_structure_refinement 'SHELXL-2018/1 (Sheldrick, 2018)'
_diffrn_ambient_temperature 100(2)
_diffrn_measured_fraction_theta_full 0.986
_diffrn_measured_fraction_theta_max 0.933
_diffrn_measurement_device_type 'XtaLAB Synergy R, DW system, HyPix'
_diffrn_radiation_type CuK\a
_diffrn_radiation_wavelength 1.54184
_diffrn_reflns_av_R_equivalents 0.0102
_diffrn_reflns_av_unetI/netI 0.0116
_diffrn_reflns_Laue_measured_fraction_full 0.986
_diffrn_reflns_Laue_measured_fraction_max 0.933
_diffrn_reflns_limit_h_max 7
_diffrn_reflns_limit_h_min -7
_diffrn_reflns_limit_k_max 7
_diffrn_reflns_limit_k_min -13
_diffrn_reflns_limit_l_max 9
_diffrn_reflns_limit_l_min -9
_diffrn_reflns_number 2534
_diffrn_reflns_point_group_measured_fraction_full 0.721
_diffrn_reflns_point_group_measured_fraction_max 0.672
_diffrn_reflns_theta_full 67.684
_diffrn_reflns_theta_max 75.825
_diffrn_reflns_theta_min 7.232
_exptl_absorpt_coefficient_mu 0.865
_exptl_crystal_colour colourless
_exptl_crystal_density_diffrn 1.340
_exptl_crystal_description needle
_exptl_crystal_F_000 212
_refine_diff_density_max 0.201
_refine_diff_density_min -0.112
_refine_diff_density_rms 0.029
_refine_ls_abs_structure_details
;
 Flack x determined using 367 quotients [(I+)-(I-)]/[(I+)+(I-)]
 (Parsons, Flack and Wagner, Acta Cryst. B69 (2013) 249-259).
;
_refine_ls_abs_structure_Flack 0.04(7)
_refine_ls_extinction_coef 0.034(4)
_refine_ls_extinction_expression Fc^*^=kFc[1+0.001xFc^2^\l^3^/sin(2\q)]^-1/4^
_refine_ls_extinction_method 'SHELXL-2018/1 (Sheldrick 2018)'
_refine_ls_goodness_of_fit_ref 1.097
_refine_ls_hydrogen_treatment constr
_refine_ls_matrix_type full
_refine_ls_number_parameters 132
_refine_ls_number_reflns 1379
_refine_ls_number_restraints 1
_refine_ls_restrained_S_all 1.097
_refine_ls_R_factor_all 0.0217
_refine_ls_R_factor_gt 0.0217
_refine_ls_shift/su_max 0.000
_refine_ls_shift/su_mean 0.000
_refine_ls_structure_factor_coef Fsqd
_refine_ls_weighting_details 'w=1/[\s^2^(Fo^2^)+(0.0339P)^2^+0.0798P] where P=(Fo^2^+2Fc^2^)/3'
_refine_ls_weighting_scheme calc
_refine_ls_wR_factor_gt 0.0586
_refine_ls_wR_factor_ref 0.0587
_reflns_Friedel_coverage 0.365
_reflns_Friedel_fraction_full 0.423
_reflns_Friedel_fraction_max 0.381
_reflns_number_gt 1376
_reflns_number_total 1379
_reflns_threshold_expression 'I > 2\s(I)'
_cod_data_source_file d1sc06781h2.cif
_cod_data_source_block ay-cas13429-83-9-100k_auto
_cod_depositor_comments 'Adding full bibliography for 1565833--1565834.cif.'
_cod_original_sg_symbol_H-M 'P 21'
_cod_database_code 1565833
_shelx_shelxl_version_number 2018/1
_shelx_space_group_comment
;
The symmetry employed for this shelxl refinement is uniquely defined
by the following loop, which should always be used as a source of
symmetry information in preference to the above space-group names.
They are only intended as comments.
;

loop_
_space_group_symop_operation_xyz
'x, y, z'
'-x, y+1/2, -z'

loop_
_atom_site_label
_atom_site_type_symbol
_atom_site_fract_x
_atom_site_fract_y
_atom_site_fract_z
_atom_site_U_iso_or_equiv
_atom_site_adp_type
_atom_site_occupancy
_atom_site_site_symmetry_order
_atom_site_calc_flag
_atom_site_refinement_flags_posn
_atom_site_refinement_flags_adp
_atom_site_refinement_flags_occupancy
_atom_site_disorder_assembly
_atom_site_disorder_group
O11 O -0.34369(18) -0.89782(12) -0.09277(13) 0.0204(3) Uani 1 1 d . . . . .
O6 O -0.44218(16) -1.00536(11) -0.35470(13) 0.0157(3) Uani 1 1 d . . . . .
O10 O -0.40081(18) -1.22117(12) -0.70658(14) 0.0197(3) Uani 1 1 d . . . . .
H10 H -0.487147 -1.272048 -0.771779 0.030 Uiso 1 1 calc R U . . .
O9 O -0.68697(18) -1.18112(13) -0.58390(15) 0.0240(3) Uani 1 1 d . . . . .
C1 C -0.3310(2) -1.10033(15) -0.4416(2) 0.0142(3) Uani 1 1 d . . . . .
C3 C 0.0113(2) -1.00150(18) -0.31179(19) 0.0181(3) Uani 1 1 d . . . . .
H3A H 0.029950 -0.909908 -0.290756 0.022 Uiso 1 1 calc R U . . .
H3B H 0.156174 -1.040168 -0.303927 0.022 Uiso 1 1 calc R U . . .
C13 C -0.0552(3) -1.27705(16) -0.3203(2) 0.0178(3) Uani 1 1 d . . . . .
H13A H -0.137048 -1.345422 -0.392580 0.027 Uiso 1 1 calc R U . . .
H13B H 0.035141 -1.311144 -0.206824 0.027 Uiso 1 1 calc R U . . .
H13C H 0.038546 -1.236380 -0.390324 0.027 Uiso 1 1 calc R U . . .
C5 C -0.3041(2) -0.97983(15) -0.19179(19) 0.0160(3) Uani 1 1 d . . . . .
C4 C -0.1057(2) -1.06271(16) -0.17224(19) 0.0153(3) Uani 1 1 d . . . . .
C12 C 0.0316(3) -1.07914(17) 0.0200(2) 0.0215(4) Uani 1 1 d . . . . .
H12A H 0.155159 -1.134646 0.018010 0.032 Uiso 1 1 calc R U . . .
H12B H -0.057795 -1.116322 0.096740 0.032 Uiso 1 1 calc R U . . .
H12C H 0.086195 -0.997091 0.069552 0.032 Uiso 1 1 calc R U . . .
C2 C -0.1465(2) -1.02933(16) -0.49934(19) 0.0166(3) Uani 1 1 d . . . . .
H2A H -0.200228 -0.950799 -0.565097 0.020 Uiso 1 1 calc R U . . .
H2B H -0.075677 -1.082054 -0.577130 0.020 Uiso 1 1 calc R U . . .
C8 C -0.4967(2) -1.16966(16) -0.58493(18) 0.0155(3) Uani 1 1 d . . . . .
C7 C -0.2140(2) -1.18124(15) -0.27574(19) 0.0140(3) Uani 1 1 d . . . . .
C14 C -0.3723(3) -1.24696(17) -0.1790(2) 0.0187(3) Uani 1 1 d . . . . .
H14A H -0.476864 -1.185535 -0.152852 0.028 Uiso 1 1 calc R U . . .
H14B H -0.290020 -1.284041 -0.064532 0.028 Uiso 1 1 calc R U . . .
H14C H -0.451169 -1.313280 -0.257897 0.028 Uiso 1 1 calc R U . . .

loop_
_atom_site_aniso_label
_atom_site_aniso_U_11
_atom_site_aniso_U_22
_atom_site_aniso_U_33
_atom_site_aniso_U_23
_atom_site_aniso_U_13
_atom_site_aniso_U_12
O11 0.0258(5) 0.0179(6) 0.0171(5) -0.0023(5) 0.0043(4) 0.0058(5)
O6 0.0157(5) 0.0157(6) 0.0152(5) -0.0008(4) 0.0025(4) 0.0031(5)
O10 0.0200(5) 0.0212(6) 0.0191(5) -0.0061(5) 0.0066(4) -0.0061(5)
O9 0.0149(5) 0.0347(8) 0.0218(6) -0.0037(5) 0.0030(4) -0.0036(5)
C1 0.0147(7) 0.0140(8) 0.0146(6) -0.0002(6) 0.0049(5) 0.0021(6)
C3 0.0162(7) 0.0188(9) 0.0189(7) -0.0013(6) 0.0034(5) -0.0034(7)
C13 0.0192(7) 0.0163(9) 0.0183(7) 0.0014(6) 0.0053(5) 0.0032(7)
C5 0.0190(7) 0.0145(9) 0.0147(6) 0.0022(6) 0.0041(5) 0.0005(6)
C4 0.0165(7) 0.0142(8) 0.0145(6) -0.0010(6) 0.0024(5) 0.0007(6)
C12 0.0231(8) 0.0221(9) 0.0166(7) -0.0019(6) -0.0010(6) 0.0054(7)
C2 0.0176(7) 0.0179(9) 0.0149(6) 0.0009(6) 0.0049(5) -0.0029(6)
C8 0.0171(7) 0.0158(8) 0.0136(6) 0.0021(6) 0.0036(5) -0.0009(6)
C7 0.0147(6) 0.0148(8) 0.0126(6) 0.0010(6) 0.0029(5) -0.0004(6)
C14 0.0216(7) 0.0172(8) 0.0185(7) 0.0022(6) 0.0073(6) -0.0004(7)

loop_
_atom_type_symbol
_atom_type_description
_atom_type_scat_dispersion_real
_atom_type_scat_dispersion_imag
_atom_type_scat_source
C C 0.0181 0.0091 'International Tables Vol C Tables 4.2.6.8 and 6.1.1.4'
H H 0.0000 0.0000 'International Tables Vol C Tables 4.2.6.8 and 6.1.1.4'
O O 0.0492 0.0322 'International Tables Vol C Tables 4.2.6.8 and 6.1.1.4'

loop_
_geom_angle_atom_site_label_1
_geom_angle_atom_site_label_2
_geom_angle_atom_site_label_3
_geom_angle
_geom_angle_site_symmetry_1
_geom_angle_site_symmetry_3
_geom_angle_publ_flag
C5 O6 C1 105.67(11) . . ?
O6 C1 C8 109.52(12) . . ?
O6 C1 C2 105.05(13) . . ?
C8 C1 C2 118.79(12) . . ?
O6 C1 C7 102.01(11) . . ?
C8 C1 C7 115.09(14) . . ?
C2 C1 C7 104.67(12) . . ?
C2 C3 C4 103.36(12) . . ?
O11 C5 O6 121.42(14) . . ?
O11 C5 C4 130.25(14) . . ?
O6 C5 C4 108.23(12) . . ?
C5 C4 C12 115.85(12) . . ?
C5 C4 C7 99.74(12) . . ?
C12 C4 C7 118.18(14) . . ?
C5 C4 C3 101.58(12) . . ?
C12 C4 C3 116.04(13) . . ?
C7 C4 C3 102.78(11) . . ?
C1 C2 C3 101.64(11) . . ?
O9 C8 O10 125.11(15) . . ?
O9 C8 C1 124.55(14) . . ?
O10 C8 C1 110.27(12) . . ?
C13 C7 C14 109.48(14) . . ?
C13 C7 C4 114.91(12) . . ?
C14 C7 C4 112.89(12) . . ?
C13 C7 C1 113.98(11) . . ?
C14 C7 C1 113.33(12) . . ?
C4 C7 C1 91.40(12) . . ?

loop_
_geom_bond_atom_site_label_1
_geom_bond_atom_site_label_2
_geom_bond_distance
_geom_bond_site_symmetry_2
_geom_bond_publ_flag
O11 C5 1.212(2) . ?
O6 C5 1.3564(17) . ?
O6 C1 1.4680(18) . ?
O10 C8 1.3286(19) . ?
O9 C8 1.2064(19) . ?
C1 C8 1.508(2) . ?
C1 C2 1.532(2) . ?
C1 C7 1.555(2) . ?
C3 C2 1.5553(19) . ?
C3 C4 1.561(2) . ?
C13 C7 1.520(2) . ?
C5 C4 1.508(2) . ?
C4 C12 1.5142(19) . ?
C4 C7 1.554(2) . ?
C7 C14 1.534(2) . ?
